data_2006611
loop_
_publ_author_name
'Mikata, Yuji'

_publ_section_title
;
 Out-of-Plane Orientation of the Carbamoyl Group in an NAD Model
 Compound: Preferred 1,3-Diaxial Methyl Configuration
;
_journal_issue 10
_journal_name_full 'Acta Crystallographica Section C'
_journal_page_first 1486
_journal_page_last 1488
_journal_paper_doi 10.1107/S0108270197006926
_journal_volume 53
_journal_year 1997
_chemical_formula_analytical 'C46.41 H5.92 N7.61'
_chemical_formula_iupac 'C14 H21 N2 O 1+, I 1-'
_chemical_formula_moiety 'C14 H21 I N2 O'
_chemical_formula_sum 'C14 H21 I N2 O'
_chemical_formula_weight 360.24
_chemical_melting_point 474
_space_group_IT_number 61
_symmetry_cell_setting orthorhombic
_symmetry_space_group_name_Hall '-P 2ac 2ab'
_symmetry_space_group_name_H-M 'P b c a'
_cell_angle_alpha 90
_cell_angle_beta 90
_cell_angle_gamma 90
_cell_formula_units_Z 8
_cell_length_a 14.531(4)
_cell_length_b 15.867(5)
_cell_length_c 13.481(4)
_cell_measurement_reflns_used 25
_cell_measurement_temperature 293.2
_cell_measurement_theta_max 13.3
_cell_measurement_theta_min 10.0
_cell_volume 3108.2(16)
_computing_cell_refinement 'MSC/AFC Diffractometer Control Software'
_computing_data_collection
;
MSC/AFC Diffractometer Control Software
(Molecular Structure Corporation, 1994)
;
_computing_data_reduction 'TEXSAN (Molecular Structure Corporation, 1995)'
_computing_publication_material TEXSAN
_computing_structure_refinement TEXSAN
_computing_structure_solution 'SHELXS86 (Sheldrick, 1990)'
_diffrn_ambient_temperature 293.2
_diffrn_measurement_device 'Rigaku AFC-7R'
_diffrn_measurement_method \w-2\q
_diffrn_radiation_monochromator graphite
_diffrn_radiation_source 'Rigaku rotating anode'
_diffrn_radiation_type MoK\a
_diffrn_radiation_wavelength 0.7107
_diffrn_reflns_av_sigmaI/netI 0.141
_diffrn_reflns_limit_h_max 18
_diffrn_reflns_limit_h_min 0
_diffrn_reflns_limit_k_max 20
_diffrn_reflns_limit_k_min 0
_diffrn_reflns_limit_l_max 17
_diffrn_reflns_limit_l_min 0
_diffrn_reflns_number 4009
_diffrn_reflns_reduction_process 'Lp corrections applied'
_diffrn_reflns_theta_max 27.51
_diffrn_reflns_theta_min 1.51
_diffrn_standards_decay_% -1.9
_diffrn_standards_interval_count 150
_diffrn_standards_number 3
_exptl_absorpt_coefficient_mu 2.054
_exptl_absorpt_correction_T_max 0.814
_exptl_absorpt_correction_T_min 0.642
_exptl_absorpt_correction_type '\y scans (North, Phillips & Mathews, 1968)'
_exptl_crystal_colour colorless
_exptl_crystal_density_diffrn 1.539
_exptl_crystal_density_meas 1.59
_exptl_crystal_density_method 'flotation in C~6~H~14~/CCl~4~'
_exptl_crystal_description needle
_exptl_crystal_F_000 1440
_exptl_crystal_size_max 0.4
_exptl_crystal_size_mid 0.1
_exptl_crystal_size_min 0.1
_refine_diff_density_max 0.86
_refine_diff_density_min -0.71
_refine_ls_extinction_method none
_refine_ls_goodness_of_fit_all 0.988
_refine_ls_goodness_of_fit_obs 1.000
_refine_ls_hydrogen_treatment refall
_refine_ls_matrix_type full
_refine_ls_number_constraints 0
_refine_ls_number_parameters 247
_refine_ls_number_reflns 2024
_refine_ls_number_restraints 0
_refine_ls_R_factor_all 0.129
_refine_ls_R_factor_obs .051
_refine_ls_shift/esd_max 0.014
_refine_ls_shift/esd_mean 0.001
_refine_ls_structure_factor_coef F
_refine_ls_weighting_details 'w = 1/[\s^2^(F~o~) + 0.0025|F~o~|^2^]'
_refine_ls_weighting_scheme calc
_refine_ls_wR_factor_all 0.096
_refine_ls_wR_factor_obs .071
_reflns_number_observed 2024
_reflns_number_total 4009
_reflns_observed_criterion >sigma(I)
_cod_data_source_file oa1026.cif
_cod_data_source_block I
_cod_depositor_comments
;
The following automatic conversions were performed:

'_refine_ls_weighting_scheme' value 'w = 1/[\s^2^(F~o~) +
0.0025|F~o~|^2^]' was changed to 'calc'. New tag
'_refine_ls_weighting_details' was created. The value of the new tag
was set to 'w = 1/[\s^2^(F~o~) + 0.0025|F~o~|^2^]'.

Automatic conversion script
Id: cif_fix_values 3143 2015-03-26 13:38:13Z robertas 
;
_cod_original_cell_volume 3108.0(10)
_cod_database_code 2006611

loop_
_symmetry_equiv_pos_as_xyz
'  +x,  +y,  +z'
'1/2+x,1/2-y,  -z'
'  -x,1/2+y,1/2-z'
'1/2-x,  -y,1/2+z'
'  -x,  -y,  -z'
'1/2-x,1/2+y,  +z'
'  +x,1/2-y,1/2+z'
'1/2+x,  +y,1/2-z'

loop_
_atom_site_aniso_label
_atom_site_aniso_U_11
_atom_site_aniso_U_22
_atom_site_aniso_U_33
_atom_site_aniso_U_12
_atom_site_aniso_U_13
_atom_site_aniso_U_23
I(1) .0566(4) .0563(4) .0552(4) -.0064(3) .0094(3) .0021(3)
O(1) .044(3) .092(5) .076(4) -.002(3) -.018(3) .040(4)
N(1) .038(3) .035(3) .042(4) .003(3) -.004(3) .005(3)
N(2) .034(3) .034(3) .039(3) -.004(3) .004(2) .003(3)
C(1) .038(4) .060(5) .032(4) .001(4) -.010(3) -.001(4)
C(2) .029(4) .045(4) .030(3) -.002(3) -.001(3) -.003(3)
C(3) .043(4) .058(5) .036(4) -.009(4) .001(3) -.006(4)
C(4) .057(5) .064(5) .031(4) -.005(4) .006(4) -.004(4)
C(5) .041(4) .059(5) .051(5) -.010(4) .007(4) .016(4)
C(6) .080(7) .042(5) .077(7) .012(5) -.011(6) -.014(5)
C(7) .037(4) .050(4) .037(4) -.001(3) -.002(3) .009(4)
C(8) .042(4) .042(4) .054(5) -.001(4) .000(4) .012(4)
C(9) .065(6) .039(4) .091(7) -.020(5) .015(6) .003(5)
C(10) .039(5) .070(6) .087(7) -.019(5) .005(5) -.028(6)
C(11) .040(4) .072(6) .054(5) .005(4) -.008(4) -.016(5)
C(12) .033(4) .053(5) .056(5) .005(4) .000(3) .007(4)
C(13) .095(9) .087(9) .047(6) -.035(6) .007(5) .013(6)
C(14) .032(4) .050(5) .093(8) .009(4) .001(5) .003(5)

loop_
_atom_site_label
_atom_site_fract_x
_atom_site_fract_y
_atom_site_fract_z
_atom_site_U_iso_or_equiv
_atom_site_thermal_displace_type
_atom_site_calc_flag
_atom_site_calc_attached_atom
_atom_site_refinement_flags
_atom_site_occupancy
I(1) 1.07865(4) -.05072(4) .19305(4) .0561(2) Uani d . . 1.00
O(1) .8365(4) .3054(5) .0072(5) .071(2) Uani d . . 1.00
N(1) .8230(4) .0582(4) .1383(5) .039(2) Uani d . . 1.00
N(2) .9854(4) .2932(4) .0530(4) .036(2) Uani d . . 1.00
C(1) .8568(5) .1221(5) .0828(6) .043(2) Uani d . . 1.00
C(2) .8684(5) .2006(5) .1230(5) .035(2) Uani d . . 1.00
C(3) .8470(5) .2133(6) .2219(6) .046(2) Uani d . . 1.00
C(4) .8137(6) .1482(6) .2777(6) .051(2) Uani d . . 1.00
C(5) .8020(6) .0705(6) .2364(7) .050(2) Uani d . . 1.00
C(6) .8104(9) -.0269(6) .0954(9) .066(3) Uani d . . 1.00
C(7) .8969(5) .2722(5) .0554(5) .041(2) Uani d . . 1.00
C(8) 1.0148(5) .3591(5) -.0172(6) .046(2) Uani d . . 1.00
C(9) 1.0851(7) .4191(6) .0303(9) .065(3) Uani d . . 1.00
C(10) 1.1625(6) .3701(7) .0781(8) .065(3) Uani d . . 1.00
C(11) 1.1238(6) .3118(7) .1563(7) .055(3) Uani d . . 1.00
C(12) 1.0558(5) .2473(6) .1121(6) .047(2) Uani d . . 1.00
C(13) 1.0505(9) .3216(8) -.1165(8) .076(4) Uani d . . 1.00
C(14) 1.0996(6) .1786(6) .0539(9) .058(3) Uani d . . 1.00
H(1) .862(6) .103(6) .016(7) .072(5) Uiso calc . . 1.00
H(2) .860(5) .268(5) .259(6) .045(7) Uiso calc . . 1.00
H(3) .794(6) .152(5) .349(7) .064(6) Uiso calc . . 1.00
H(4) .776(7) .029(6) .269(7) .075(5) Uiso calc . . 1.00
H(5) .750(10) -.043(8) .100(10) .120(3) Uiso calc . . 1.00
H(6) .823(7) -.030(6) .021(8) .080(5) Uiso calc . . 1.00
H(7) .853(6) -.058(5) .124(6) .044(7) Uiso calc . . 1.00
H(8) .957(5) .391(4) -.042(5) .035(8) Uiso calc . . 1.00
H(9) 1.047(5) .456(4) .073(5) .031(8) Uiso calc . . 1.00
H(10) 1.105(7) .449(6) -.015(8) .071(5) Uiso calc . . 1.00
H(11) 1.209(6) .398(5) .100(6) .048(7) Uiso calc . . 1.00
H(12) 1.201(6) .330(6) .026(7) .075(5) Uiso calc . . 1.00
H(13) 1.087(6) .357(7) .214(6) .072(5) Uiso calc . . 1.00
H(14) 1.173(7) .273(6) .182(7) .082(5) Uiso calc . . 1.00
H(15) 1.019(6) .212(5) .175(6) .056(6) Uiso calc . . 1.00
H(16) 1.061(9) .368(9) -.180(9) .125(3) Uiso calc . . 1.00
H(17) 1.120(10) .287(8) -.100(10) .148(3) Uiso calc . . 1.00
H(18) 1.018(5) .290(5) -.134(6) .026(7) Uiso calc . . 1.00
H(19) 1.136(5) .152(4) .088(5) .025(8) Uiso calc . . 1.00
H(20) 1.146(6) .199(5) .012(6) .055(6) Uiso calc . . 1.00
H(21) 1.050(9) .139(7) .020(9) .113(4) Uiso calc . . 1.00

loop_
_atom_type_symbol
_atom_type_scat_dispersion_real
_atom_type_scat_dispersion_imag
_atom_type_scat_source
C 0.003 0.002 'International Tables Vol. C, 4.2.6.8 and 6.1.1.1'
H 0.000 0.000 'International Tables Vol. C, 6.1.1.2'
N 0.006 0.003 'International Tables Vol. C, 4.2.6.8 and 6.1.1.1'
O 0.011 0.006 'International Tables Vol. C, 4.2.6.8 and 6.1.1.1'
I -0.474 1.812 'International Tables Vol. C, 4.2.6.8 and 6.1.1.1'

loop_
_geom_angle_atom_site_label_1
_geom_angle_atom_site_label_2
_geom_angle_atom_site_label_3
_geom_angle_site_symmetry_1
_geom_angle_site_symmetry_2
_geom_angle_site_symmetry_3
_geom_angle
_geom_angle_publ_flag
C(1) N(1) C(5) 1_555 1_555 1_555 120.6(7) yes
C(1) N(1) C(6) 1_555 1_555 1_555 120.8(8) yes
C(5) N(1) C(6) 1_555 1_555 1_555 118.6(8) yes
C(7) N(2) C(8) 1_555 1_555 1_555 118.3(6) yes
C(7) N(2) C(12) 1_555 1_555 1_555 122.0(6) yes
C(8) N(2) C(12) 1_555 1_555 1_555 119.5(6) yes
N(1) C(1) C(2) 1_555 1_555 1_555 120.5(7) yes
N(1) C(1) H(1) 1_555 1_555 1_555 108(5) no
C(2) C(1) H(1) 1_555 1_555 1_555 130(5) no
C(1) C(2) C(3) 1_555 1_555 1_555 119.1(7) yes
C(1) C(2) C(7) 1_555 1_555 1_555 118.6(6) yes
C(3) C(2) C(7) 1_555 1_555 1_555 122.2(7) yes
C(2) C(3) C(4) 1_555 1_555 1_555 120.0(8) yes
C(2) C(3) H(2) 1_555 1_555 1_555 123(4) no
C(4) C(3) H(2) 1_555 1_555 1_555 116(4) no
C(3) C(4) C(5) 1_555 1_555 1_555 120.2(8) yes
C(3) C(4) H(3) 1_555 1_555 1_555 125(4) no
C(5) C(4) H(3) 1_555 1_555 1_555 114(4) no
N(1) C(5) C(4) 1_555 1_555 1_555 119.6(7) yes
N(1) C(5) H(4) 1_555 1_555 1_555 118(6) no
C(4) C(5) H(4) 1_555 1_555 1_555 121(6) no
N(1) C(6) H(5) 1_555 1_555 1_555 111(8) no
N(1) C(6) H(6) 1_555 1_555 1_555 114(5) no
N(1) C(6) H(7) 1_555 1_555 1_555 104(5) no
H(5) C(6) H(6) 1_555 1_555 1_555 100(10) no
H(5) C(6) H(7) 1_555 1_555 1_555 119(10) no
H(6) C(6) H(7) 1_555 1_555 1_555 106(7) no
O(1) C(7) N(2) 1_555 1_555 1_555 125.4(7) yes
O(1) C(7) C(2) 1_555 1_555 1_555 116.8(7) yes
N(2) C(7) C(2) 1_555 1_555 1_555 117.8(6) yes
N(2) C(8) C(9) 1_555 1_555 1_555 111.4(7) yes
N(2) C(8) C(13) 1_555 1_555 1_555 112.2(7) yes
N(2) C(8) H(8) 1_555 1_555 1_555 108(3) no
C(9) C(8) C(13) 1_555 1_555 1_555 112.0(8) yes
C(9) C(8) H(8) 1_555 1_555 1_555 111(3) no
C(13) C(8) H(8) 1_555 1_555 1_555 100(3) no
C(8) C(9) C(10) 1_555 1_555 1_555 110.8(8) yes
C(8) C(9) H(9) 1_555 1_555 1_555 103(4) no
C(8) C(9) H(10) 1_555 1_555 1_555 106(7) no
C(10) C(9) H(9) 1_555 1_555 1_555 118(4) no
C(10) C(9) H(10) 1_555 1_555 1_555 110(7) no
H(9) C(9) H(10) 1_555 1_555 1_555 106(7) no
C(9) C(10) C(11) 1_555 1_555 1_555 109.6(8) yes
C(9) C(10) H(11) 1_555 1_555 1_555 117(5) no
C(9) C(10) H(12) 1_555 1_555 1_555 113(4) no
C(11) C(10) H(11) 1_555 1_555 1_555 111(5) no
C(11) C(10) H(12) 1_555 1_555 1_555 106(4) no
H(11) C(10) H(12) 1_555 1_555 1_555 96(6) no
C(10) C(11) C(12) 1_555 1_555 1_555 112.1(7) yes
C(10) C(11) H(13) 1_555 1_555 1_555 105(4) no
C(10) C(11) H(14) 1_555 1_555 1_555 110(5) no
C(12) C(11) H(13) 1_555 1_555 1_555 111(4) no
C(12) C(11) H(14) 1_555 1_555 1_555 100(5) no
H(13) C(11) H(14) 1_555 1_555 1_555 117(6) no
N(2) C(12) C(11) 1_555 1_555 1_555 108.8(7) yes
N(2) C(12) C(14) 1_555 1_555 1_555 111.8(7) yes
N(2) C(12) H(15) 1_555 1_555 1_555 108(4) no
C(11) C(12) C(14) 1_555 1_555 1_555 114.6(7) yes
C(11) C(12) H(15) 1_555 1_555 1_555 109(3) no
C(14) C(12) H(15) 1_555 1_555 1_555 103(4) no
C(8) C(13) H(16) 1_555 1_555 1_555 116(6) no
C(8) C(13) H(17) 1_555 1_555 1_555 109(6) no
C(8) C(13) H(18) 1_555 1_555 1_555 109(6) no
H(16) C(13) H(17) 1_555 1_555 1_555 107(9) no
H(16) C(13) H(18) 1_555 1_555 1_555 107(8) no
H(17) C(13) H(18) 1_555 1_555 1_555 107(9) no
C(12) C(14) H(19) 1_555 1_555 1_555 110(4) no
C(12) C(14) H(20) 1_555 1_555 1_555 111(5) no
C(12) C(14) H(21) 1_555 1_555 1_555 111(6) no
H(19) C(14) H(20) 1_555 1_555 1_555 93(6) no
H(19) C(14) H(21) 1_555 1_555 1_555 112(8) no
H(20) C(14) H(21) 1_555 1_555 1_555 115(8) no

loop_
_geom_bond_atom_site_label_1
_geom_bond_atom_site_label_2
_geom_bond_site_symmetry_1
_geom_bond_site_symmetry_2
_geom_bond_distance
_geom_bond_publ_flag
O(1) C(7) 1_555 1_555 1.212(9) yes
N(1) C(1) 1_555 1_555 1.352(10) yes
N(1) C(5) 1_555 1_555 1.370(10) yes
N(1) C(6) 1_555 1_555 1.480(10) yes
N(2) C(7) 1_555 1_555 1.329(9) yes
N(2) C(8) 1_555 1_555 1.475(9) yes
N(2) C(12) 1_555 1_555 1.487(10) yes
C(1) C(2) 1_555 1_555 1.370(10) yes
C(1) H(1) 1_555 1_555 .96(9) no
C(2) C(3) 1_555 1_555 1.383(10) yes
C(2) C(7) 1_555 1_555 1.514(10) yes
C(3) C(4) 1_555 1_555 1.370(10) yes
C(3) H(2) 1_555 1_555 1.02(8) no
C(4) C(5) 1_555 1_555 1.360(10) yes
C(4) H(3) 1_555 1_555 1.01(9) no
C(5) H(4) 1_555 1_555 .88(10) no
C(6) H(5) 1_555 1_555 .90(10) no
C(6) H(6) 1_555 1_555 1.00(10) no
C(6) H(7) 1_555 1_555 .89(8) no
C(8) C(9) 1_555 1_555 1.540(10) yes
C(8) C(13) 1_555 1_555 1.550(10) yes
C(8) H(8) 1_555 1_555 1.04(7) no
C(9) C(10) 1_555 1_555 1.51(2) yes
C(9) H(9) 1_555 1_555 .99(7) no
C(9) H(10) 1_555 1_555 .82(10) no
C(10) C(11) 1_555 1_555 1.510(10) yes
C(10) H(11) 1_555 1_555 .86(9) no
C(10) H(12) 1_555 1_555 1.10(9) no
C(11) C(12) 1_555 1_555 1.540(10) yes
C(11) H(13) 1_555 1_555 1.18(9) no
C(11) H(14) 1_555 1_555 1.01(10) no
C(12) C(14) 1_555 1_555 1.490(10) yes
C(12) H(15) 1_555 1_555 1.15(8) no
C(13) H(16) 1_555 1_555 1.10(10) no
C(13) H(17) 1_555 1_555 1.20(10) no
C(13) H(18) 1_555 1_555 .73(7) no
C(14) H(19) 1_555 1_555 .82(7) no
C(14) H(20) 1_555 1_555 .94(9) no
C(14) H(21) 1_555 1_555 1.10(10) no

loop_
_geom_contact_atom_site_label_1
_geom_contact_atom_site_label_2
_geom_contact_distance
_geom_contact_site_symmetry_1
_geom_contact_site_symmetry_2
I(1) H(1) 3.06(9) 1_555 5_755
I(1) H(2) 3.07(8) 1_555 3_745
I(1) H(13) 3.09(9) 1_555 3_745
I(1) H(4) 3.18(10) 1_555 8_555
I(1) H(16) 3.40(10) 1_555 7_555
I(1) H(7) 3.41(9) 1_555 1_555
I(1) H(11) 3.43(9) 1_555 6_745
I(1) H(6) 3.50(10) 1_555 5_755
O(1) H(20) 2.78(9) 1_555 2_455
O(1) H(12) 2.95(9) 1_555 2_455
O(1) H(5) 3.00(10) 1_555 6_655
O(1) C(4) 3.198(10) 1_555 7_554
O(1) H(19) 3.26(7) 1_555 2_455
O(1) H(6) 3.49(10) 1_555 6_655
O(1) C(14) 3.550(10) 1_555 2_455
O(1) H(2) 3.56(8) 1_555 7_554
N(1) H(12) 3.34(9) 1_555 2_455
N(1) H(10) 3.60(10) 1_555 2_455
C(1) H(12) 2.80(9) 1_555 2_455
C(1) H(11) 3.28(8) 1_555 2_455
C(1) C(10) 3.560(10) 1_555 2_455
C(2) H(12) 3.19(9) 1_555 2_455
C(2) H(17) 3.6(2) 1_555 2_455
C(3) H(14) 3.00(10) 1_555 8_455
C(3) H(18) 3.16(7) 1_555 7_555
C(4) H(14) 2.90(10) 1_555 8_455
C(4) H(19) 3.16(7) 1_555 8_455
C(4) H(8) 3.26(7) 1_555 7_555
C(4) H(18) 3.35(7) 1_555 7_555
C(5) H(11) 3.52(8) 1_555 3_745
C(6) H(21) 3.10(10) 1_555 5_755
C(6) H(20) 3.16(9) 1_555 5_755
C(6) H(19) 3.27(7) 1_555 5_755
C(6) C(14) 3.400(10) 1_555 5_755
C(6) H(10) 3.41(10) 1_555 2_455
C(6) H(13) 3.50(9) 1_555 3_745
C(7) H(3) 3.37(9) 1_555 7_554
C(7) H(12) 3.46(9) 1_555 2_455
C(8) H(9) 3.15(7) 1_555 5_765
C(8) H(10) 3.53(10) 1_555 5_765
C(9) H(8) 3.08(7) 1_555 5_765
C(9) H(9) 3.09(7) 1_555 5_765
C(9) H(10) 3.47(10) 1_555 5_765
C(9) H(5) 3.60(10) 1_555 2_555
C(10) H(1) 3.19(9) 1_555 2_555
C(10) H(4) 3.38(10) 1_555 3_755
C(11) H(3) 3.54(9) 1_555 8_555
C(11) H(18) 3.60(8) 1_555 7_555
C(12) H(16) 3.40(10) 1_555 7_555
C(12) H(18) 3.52(8) 1_555 7_555
C(13) H(15) 2.90(8) 1_555 7_554
C(13) H(2) 3.54(8) 1_555 7_554
C(13) H(14) 3.57(10) 1_555 7_554
C(14) H(6) 2.80(10) 1_555 5_755
C(14) H(7) 3.14(8) 1_555 5_755
C(14) H(3) 3.15(9) 1_555 8_555
H(1) H(12) 2.60(10) 1_555 2_455
H(1) H(11) 2.70(10) 1_555 2_455
H(2) H(14) 2.80(10) 1_555 8_455
H(2) H(18) 2.90(10) 1_555 7_555
H(2) H(11) 3.60(10) 1_555 8_455
H(3) H(14) 2.60(10) 1_555 8_455
H(3) H(8) 2.90(10) 1_555 7_555
H(3) H(20) 2.90(10) 1_555 8_455
H(3) H(18) 3.40(10) 1_555 7_555
H(3) H(6) 3.50(10) 1_555 4_655
H(3) H(12) 3.60(10) 1_555 8_455
H(4) H(11) 2.70(10) 1_555 3_745
H(4) H(13) 3.40(10) 1_555 3_745
H(4) H(19) 3.40(10) 1_555 8_455
H(4) H(9) 3.50(10) 1_555 3_745
H(5) H(10) 2.8(2) 1_555 2_455
H(5) H(20) 3.2(2) 1_555 5_755
H(5) H(19) 3.40(10) 1_555 5_755
H(5) H(11) 3.6(2) 1_555 2_455
H(6) H(19) 2.50(10) 1_555 5_755
H(6) H(21) 2.6(2) 1_555 5_755
H(6) H(20) 2.80(10) 1_555 5_755
H(6) H(11) 3.10(10) 1_555 2_455
H(6) H(10) 3.40(10) 1_555 2_455
H(7) H(13) 2.70(10) 1_555 3_745
H(7) H(21) 2.70(10) 1_555 5_755
H(7) H(20) 2.90(10) 1_555 5_755
H(7) H(19) 3.20(10) 1_555 5_755
H(8) H(10) 2.80(10) 1_555 5_765
H(9) H(9) 2.80(10) 1_555 5_765
H(9) H(10) 2.80(10) 1_555 5_765
H(9) H(16) 3.5(2) 1_555 5_765
H(10) H(10) 3.5(2) 1_555 5_765
H(13) H(18) 3.30(10) 1_555 7_555
H(13) H(17) 3.4(2) 1_555 7_555
H(14) H(17) 3.1(2) 1_555 7_555
H(14) H(16) 3.3(2) 1_555 7_555
H(14) H(18) 3.50(10) 1_555 7_555
H(15) H(18) 2.60(10) 1_555 7_555
H(15) H(17) 3.4(2) 1_555 7_555
H(16) H(19) 3.30(10) 1_555 7_554
